data_7042429
loop_
_publ_author_name
'Shi, Zhenzhen'
'Qin, Ling'
'Zheng, Hegen'

_publ_section_title
;
 A second-order nonlinear optical material with a 5-fold interpenetrating
 diamondoid framework based on two achiral precursors: spontaneous
 resolution to absolute chiral induction.
;
_journal_issue 14
_journal_name_full 'Dalton transactions (Cambridge, England : 2003)'
_journal_page_first 4589
_journal_page_last 4594
_journal_paper_doi 10.1039/c7dt00614d
_journal_volume 46
_journal_year 2017
_chemical_formula_moiety 'C96 H78 N22 O10 Zn2'
_chemical_formula_sum 'C96 H78 N22 O10 Zn2'
_chemical_formula_weight 1830.54
_space_group_crystal_system orthorhombic
_space_group_IT_number 19
_space_group_name_Hall 'P 2ac 2ab'
_space_group_name_H-M_alt 'P 21 21 21'
_symmetry_space_group_name_Hall 'P 2ac 2ab'
_symmetry_space_group_name_H-M 'P 21 21 21'
_atom_sites_solution_hydrogens geom
_audit_creation_method SHELXL-2016/4
_audit_update_record
;
2016-11-30 deposited with the CCDC.
2017-03-10 downloaded from the CCDC.
;
_cell_angle_alpha 90
_cell_angle_beta 90
_cell_angle_gamma 90
_cell_formula_units_Z 2
_cell_length_a 9.3272(10)
_cell_length_b 21.377(2)
_cell_length_c 21.377
_cell_measurement_reflns_used 9928
_cell_measurement_temperature 296(2)
_cell_measurement_theta_max 27.206
_cell_measurement_theta_min 2.382
_cell_volume 4262.3(6)
_computing_cell_refinement 'Bruker SMART'
_computing_data_collection 'Bruker SMART'
_computing_data_reduction 'Bruker SAINT'
_computing_molecular_graphics 'Bruker SHELXTL'
_computing_publication_material 'Bruker SHELXTL'
_computing_structure_refinement 'SHELXL-2016/4 (Sheldrick, 2016)'
_computing_structure_solution 'Bruker SHELXTL'
_diffrn_ambient_temperature 296(2)
_diffrn_measured_fraction_theta_full 0.999
_diffrn_measured_fraction_theta_max 0.999
_diffrn_measurement_device_type 'Bruker D8 Venture'
_diffrn_measurement_method 'phi and omega scans'
_diffrn_radiation_type MoK\a
_diffrn_radiation_wavelength 0.71073
_diffrn_reflns_av_R_equivalents 0.0550
_diffrn_reflns_av_unetI/netI 0.0554
_diffrn_reflns_Laue_measured_fraction_full 0.999
_diffrn_reflns_Laue_measured_fraction_max 0.999
_diffrn_reflns_limit_h_max 11
_diffrn_reflns_limit_h_min -11
_diffrn_reflns_limit_k_max 21
_diffrn_reflns_limit_k_min -26
_diffrn_reflns_limit_l_max 26
_diffrn_reflns_limit_l_min -26
_diffrn_reflns_number 34936
_diffrn_reflns_point_group_measured_fraction_full 1.000
_diffrn_reflns_point_group_measured_fraction_max 1.000
_diffrn_reflns_theta_full 25.242
_diffrn_reflns_theta_max 26.361
_diffrn_reflns_theta_min 2.130
_exptl_absorpt_coefficient_mu 0.639
_exptl_absorpt_correction_type multi-scan
_exptl_absorpt_process_details sadabs
_exptl_crystal_colour colorless
_exptl_crystal_density_diffrn 1.426
_exptl_crystal_description rod
_exptl_crystal_F_000 1896
_exptl_crystal_size_max 0.280
_exptl_crystal_size_mid 0.080
_exptl_crystal_size_min 0.070
_exptl_transmission_factor_max 0.956
_exptl_transmission_factor_min 0.940
_refine_diff_density_max 0.620
_refine_diff_density_min -0.426
_refine_diff_density_rms 0.062
_refine_ls_abs_structure_details
; 
 Refined as an inversion twin. 
;
_refine_ls_abs_structure_Flack 0.013(13)
_refine_ls_extinction_method none
_refine_ls_goodness_of_fit_ref 1.035
_refine_ls_hydrogen_treatment constr
_refine_ls_matrix_type full
_refine_ls_number_parameters 590
_refine_ls_number_reflns 8720
_refine_ls_number_restraints 0
_refine_ls_restrained_S_all 1.035
_refine_ls_R_factor_all 0.0496
_refine_ls_R_factor_gt 0.0414
_refine_ls_shift/su_max 0.005
_refine_ls_shift/su_mean 0.000
_refine_ls_structure_factor_coef Fsqd
_refine_ls_weighting_details 'w=1/[\s^2^(Fo^2^)+(0.0468P)^2^+1.4882P] where P=(Fo^2^+2Fc^2^)/3'
_refine_ls_weighting_scheme calc
_refine_ls_wR_factor_gt 0.0949
_refine_ls_wR_factor_ref 0.0985
_reflns_Friedel_coverage 0.792
_reflns_Friedel_fraction_full 1.000
_reflns_Friedel_fraction_max 1.000
_reflns_number_gt 7663
_reflns_number_total 8720
_reflns_threshold_expression 'I > 2\s(I)'
_cod_data_source_file c7dt00614d2.cif
_cod_data_source_block 2
_cod_depositor_comments 'Adding full bibliography for 7042428--7042429.cif.'
_cod_original_cell_volume 4262.5(6)
_cod_database_code 7042429
_shelx_shelxl_version_number 2016/4
_shelx_space_group_comment
; 
The symmetry employed for this shelxl refinement is uniquely defined 
by the following loop, which should always be used as a source of 
symmetry information in preference to the above space-group names. 
They are only intended as comments. 
;
_shelx_estimated_absorpt_t_min 0.841
_shelx_estimated_absorpt_t_max 0.957

loop_
_space_group_symop_operation_xyz
'x, y, z'
'-x+1/2, -y, z+1/2'
'-x, y+1/2, -z+1/2'
'x+1/2, -y+1/2, -z'

loop_
_atom_site_label
_atom_site_type_symbol
_atom_site_fract_x
_atom_site_fract_y
_atom_site_fract_z
_atom_site_U_iso_or_equiv
_atom_site_adp_type
_atom_site_occupancy
_atom_site_site_symmetry_order
_atom_site_calc_flag
_atom_site_refinement_flags_posn
_atom_site_refinement_flags_adp
ZN1 Zn 0.42272(4) 0.99694(2) 0.64694(2) 0.01781(12) Uani 1 1 d . .
C1 C 0.1366(4) 0.95129(18) 0.60266(18) 0.0181(8) Uani 1 1 d . .
H1 H 0.106861 0.940204 0.642680 0.022 Uiso 1 1 calc R U
C2 C 0.2554(4) 0.98573(18) 0.52591(18) 0.0213(9) Uani 1 1 d . .
H2 H 0.328730 1.004266 0.502996 0.026 Uiso 1 1 calc R U
C3 C -0.7480(5) 0.9375(2) 0.24905(18) 0.0218(9) Uani 1 1 d . .
H3 H -0.682639 0.969998 0.253888 0.026 Uiso 1 1 calc R U
C4 C -0.9173(5) 0.87898(19) 0.21814(18) 0.0231(9) Uani 1 1 d . .
H4 H -0.995126 0.864837 0.194898 0.028 Uiso 1 1 calc R U
C5 C -0.9402(5) 0.7866(3) 0.7276(2) 0.0359(11) Uani 1 1 d . .
H5 H -0.968900 0.825881 0.713636 0.043 Uiso 1 1 calc R U
C6 C -0.9215(7) 0.7038(3) 0.7762(3) 0.0589(17) Uani 1 1 d . .
H6 H -0.939395 0.672525 0.805415 0.071 Uiso 1 1 calc R U
C7 C -0.0710(4) 0.91019(17) 0.54159(17) 0.0169(8) Uani 1 1 d . .
C8 C -0.0968(4) 0.88144(19) 0.48438(19) 0.0216(9) Uani 1 1 d . .
H8 H -0.027325 0.882105 0.453177 0.026 Uiso 1 1 calc R U
C9 C -0.2268(4) 0.85175(19) 0.47417(19) 0.0202(9) Uani 1 1 d . .
H9 H -0.243990 0.832236 0.436017 0.024 Uiso 1 1 calc R U
C10 C -0.3324(4) 0.85080(18) 0.52050(18) 0.0170(8) Uani 1 1 d . .
C11 C -0.3024(4) 0.87818(18) 0.57802(18) 0.0191(8) Uani 1 1 d . .
H11 H -0.370183 0.876514 0.609882 0.023 Uiso 1 1 calc R U
C12 C -0.1728(4) 0.90786(19) 0.58834(17) 0.0187(8) Uani 1 1 d . .
H12 H -0.154170 0.926286 0.626901 0.022 Uiso 1 1 calc R U
C13 C -0.6703(4) 0.86903(19) 0.33784(17) 0.0187(8) Uani 1 1 d . .
C14 C -0.6699(4) 0.80703(18) 0.35831(18) 0.0181(8) Uani 1 1 d . .
H14 H -0.715344 0.776084 0.335038 0.022 Uiso 1 1 calc R U
C15 C -0.6015(4) 0.79234(19) 0.41323(18) 0.0192(8) Uani 1 1 d . .
H15 H -0.602540 0.751419 0.427994 0.023 Uiso 1 1 calc R U
C16 C -0.5303(4) 0.83893(19) 0.44692(18) 0.0176(8) Uani 1 1 d . .
C17 C -0.5260(4) 0.90017(19) 0.42445(18) 0.0222(9) Uani 1 1 d . .
H17 H -0.475002 0.930698 0.446016 0.027 Uiso 1 1 calc R U
C18 C -0.5975(4) 0.91514(19) 0.37031(18) 0.0229(9) Uani 1 1 d . .
H18 H -0.596888 0.956060 0.355543 0.027 Uiso 1 1 calc R U
C19 C -0.5612(4) 0.80358(17) 0.55428(17) 0.0172(8) Uani 1 1 d . .
C20 C -0.5113(4) 0.76663(19) 0.60340(19) 0.0229(9) Uani 1 1 d . .
H20 H -0.416569 0.753083 0.603243 0.027 Uiso 1 1 calc R U
C21 C -0.5999(4) 0.74980(18) 0.65219(19) 0.0217(9) Uani 1 1 d . .
H21 H -0.564348 0.726394 0.685421 0.026 Uiso 1 1 calc R U
C22 C -0.7425(4) 0.76813(18) 0.65122(19) 0.0217(8) Uani 1 1 d . .
C23 C -0.7958(4) 0.80164(18) 0.60138(18) 0.0187(8) Uani 1 1 d . .
H23 H -0.892666 0.811927 0.600085 0.022 Uiso 1 1 calc R U
C24 C -0.7064(4) 0.82007(18) 0.55327(19) 0.0194(9) Uani 1 1 d . .
H24 H -0.742761 0.843458 0.520190 0.023 Uiso 1 1 calc R U
C25 C 0.6354(4) 1.04577(19) 0.5606(2) 0.0219(9) Uani 1 1 d . .
C26 C 1.5995(5) 1.40042(19) 0.76946(18) 0.0227(9) Uani 1 1 d . .
C27 C 0.7832(5) 1.07528(18) 0.55603(18) 0.0206(9) Uani 1 1 d . .
C28 C 0.8791(5) 1.0724(2) 0.60530(19) 0.0234(9) Uani 1 1 d . .
H28 H 0.852005 1.052971 0.642401 0.028 Uiso 1 1 calc R U
C29 C 1.0164(5) 1.09825(19) 0.6000(2) 0.0237(9) Uani 1 1 d . .
H29 H 1.079277 1.096223 0.633725 0.028 Uiso 1 1 calc R U
C30 C 1.0597(5) 1.12702(18) 0.54470(18) 0.0218(9) Uani 1 1 d . .
C31 C 0.9641(5) 1.1279(2) 0.4949(2) 0.0304(11) Uani 1 1 d . .
H31 H 0.991638 1.145711 0.457090 0.036 Uiso 1 1 calc R U
C32 C 0.8280(5) 1.1027(2) 0.5011(2) 0.0313(11) Uani 1 1 d . .
H32 H 0.765319 1.104246 0.467255 0.038 Uiso 1 1 calc R U
C33 C 1.5456(4) 1.35243(19) 0.72361(18) 0.0215(9) Uani 1 1 d . .
C34 C 1.6410(5) 1.3199(2) 0.68515(19) 0.0258(10) Uani 1 1 d . .
H34 H 1.738843 1.327515 0.688727 0.031 Uiso 1 1 calc R U
C35 C 1.5933(5) 1.27663(19) 0.64195(18) 0.0242(9) Uani 1 1 d . .
H35 H 1.659415 1.255368 0.617296 0.029 Uiso 1 1 calc R U
C36 C 1.4456(4) 1.26422(18) 0.63465(18) 0.0207(9) Uani 1 1 d . .
C37 C 1.3512(5) 1.2954(2) 0.6747(2) 0.0278(10) Uani 1 1 d . .
H37 H 1.253463 1.287382 0.671542 0.033 Uiso 1 1 calc R U
C38 C 1.3992(5) 1.3380(2) 0.71903(19) 0.0245(9) Uani 1 1 d . .
H38 H 1.334009 1.357078 0.745836 0.029 Uiso 1 1 calc R U
C39 C 1.3941(4) 1.22123(19) 0.58449(18) 0.0213(9) Uani 1 1 d . .
C40 C 1.4735(5) 1.2123(2) 0.53034(19) 0.0265(10) Uani 1 1 d . .
H40 H 1.563785 1.230548 0.527010 0.032 Uiso 1 1 calc R U
C41 C 1.4211(5) 1.1769(2) 0.4811(2) 0.0294(10) Uani 1 1 d . .
H41 H 1.475241 1.171981 0.444905 0.035 Uiso 1 1 calc R U
C42 C 1.2877(5) 1.1487(2) 0.4860(2) 0.0260(10) Uani 1 1 d . .
H42 H 1.253326 1.124475 0.453117 0.031 Uiso 1 1 calc R U
C43 C 1.2047(5) 1.15626(19) 0.53943(19) 0.0219(9) Uani 1 1 d . .
C44 C 1.2601(4) 1.19199(19) 0.58805(19) 0.0215(9) Uani 1 1 d . .
H44 H 1.206140 1.196645 0.624327 0.026 Uiso 1 1 calc R U
C45 C 0.6032(7) 0.0334(3) 0.2897(4) 0.0668(19) Uani 1 1 d . .
C46 C 0.5251(7) 0.0794(3) 0.3339(3) 0.0590(17) Uani 1 1 d . .
H46A H 0.528042 0.063519 0.375861 0.088 Uiso 1 1 calc R U
H46B H 0.427130 0.083722 0.320806 0.088 Uiso 1 1 calc R U
H46C H 0.571596 0.119388 0.332326 0.088 Uiso 1 1 calc R U
C47 C 0.7692(9) 0.0140(4) 0.3734(3) 0.090(3) Uani 1 1 d . .
H47A H 0.853695 0.039592 0.371477 0.134 Uiso 1 1 calc R U
H47B H 0.792676 -0.025703 0.391614 0.134 Uiso 1 1 calc R U
H47C H 0.697887 0.034463 0.398496 0.134 Uiso 1 1 calc R U
C48 C 0.7924(8) -0.0374(4) 0.2693(3) 0.080(2) Uani 1 1 d . .
H48A H 0.769696 -0.079966 0.279566 0.120 Uiso 1 1 calc R U
H48B H 0.893524 -0.030667 0.274233 0.120 Uiso 1 1 calc R U
H48C H 0.765429 -0.029093 0.226781 0.120 Uiso 1 1 calc R U
N1 N 0.2607(3) 0.97896(14) 0.58831(14) 0.0175(7) Uani 1 1 d . .
N2 N 0.0624(3) 0.94221(15) 0.55021(14) 0.0176(7) Uani 1 1 d . .
N3 N 0.1379(4) 0.96399(17) 0.49994(15) 0.0229(8) Uani 1 1 d . .
N4 N -0.8517(4) 0.93555(16) 0.20684(14) 0.0187(7) Uani 1 1 d . .
N5 N -0.7519(3) 0.88560(15) 0.28353(15) 0.0187(7) Uani 1 1 d . .
N6 N -0.8615(4) 0.84650(17) 0.26431(16) 0.0240(8) Uani 1 1 d . .
N7 N -0.9977(5) 0.7571(3) 0.7756(2) 0.0491(12) Uani 1 1 d . .
N8 N -0.8341(4) 0.75237(18) 0.70153(16) 0.0284(9) Uani 1 1 d . .
N9 N -0.8192(5) 0.6978(2) 0.7333(2) 0.0495(12) Uani 1 1 d . .
N10 N -0.4676(3) 0.82371(16) 0.50651(15) 0.0201(7) Uani 1 1 d . .
N11 N 0.7140(6) 0.0046(3) 0.3110(2) 0.0656(14) Uani 1 1 d . .
O1 O 0.5927(3) 1.03859(15) 0.61752(13) 0.0303(7) Uani 1 1 d . .
O2 O 0.5703(3) 1.02970(15) 0.51444(13) 0.0323(7) Uani 1 1 d . .
O3 O 1.5040(3) 1.42541(14) 0.80520(13) 0.0270(7) Uani 1 1 d . .
O4 O 1.7282(3) 1.41497(15) 0.77038(14) 0.0307(7) Uani 1 1 d . .
O5 O 0.5568(5) 0.0248(3) 0.23416(18) 0.0737(15) Uani 1 1 d . .

loop_
_atom_site_aniso_label
_atom_site_aniso_U_11
_atom_site_aniso_U_22
_atom_site_aniso_U_33
_atom_site_aniso_U_23
_atom_site_aniso_U_13
_atom_site_aniso_U_12
ZN1 0.0144(2) 0.0223(2) 0.01677(19) -0.0009(2) -0.00031(18) -0.0017(2)
C1 0.0164(19) 0.020(2) 0.0182(19) 0.0012(16) -0.0019(16) -0.0008(16)
C2 0.0186(19) 0.022(2) 0.0229(19) 0.0000(16) 0.0019(16) -0.0037(17)
C3 0.020(2) 0.023(2) 0.022(2) 0.0012(17) 0.0014(17) -0.0043(18)
C4 0.021(2) 0.027(2) 0.0213(19) -0.0033(17) -0.0027(19) -0.009(2)
C5 0.028(3) 0.051(3) 0.029(2) -0.002(2) 0.002(2) -0.005(2)
C6 0.055(4) 0.072(4) 0.049(3) 0.033(3) 0.010(3) -0.018(4)
C7 0.0117(17) 0.0179(19) 0.0210(18) 0.0018(15) -0.0067(17) 0.0001(17)
C8 0.017(2) 0.025(2) 0.023(2) -0.0030(17) 0.0025(18) 0.0000(18)
C9 0.018(2) 0.024(2) 0.0194(19) -0.0039(17) -0.0008(17) -0.0015(17)
C10 0.0114(19) 0.018(2) 0.0216(19) 0.0011(17) -0.0019(16) 0.0002(15)
C11 0.0161(19) 0.021(2) 0.0200(19) 0.0006(17) 0.0031(16) 0.0020(17)
C12 0.019(2) 0.022(2) 0.0148(18) -0.0041(17) -0.0030(17) -0.0030(17)
C13 0.0119(18) 0.027(2) 0.0175(19) 0.0002(16) -0.0008(15) -0.0020(16)
C14 0.0145(18) 0.022(2) 0.0178(18) -0.0044(18) 0.0023(17) -0.0035(15)
C15 0.017(2) 0.020(2) 0.0207(19) 0.0018(16) 0.0042(16) 0.0011(16)
C16 0.0109(18) 0.024(2) 0.0183(18) 0.0007(17) 0.0011(15) 0.0016(16)
C17 0.019(2) 0.023(2) 0.024(2) -0.0018(17) -0.0003(17) -0.0068(17)
C18 0.021(2) 0.0184(19) 0.029(2) 0.0032(17) -0.0037(18) -0.0035(17)
C19 0.017(2) 0.0166(18) 0.0186(18) -0.0013(16) -0.0014(17) -0.0048(16)
C20 0.017(2) 0.023(2) 0.028(2) 0.0005(18) -0.0068(18) 0.0009(18)
C21 0.023(2) 0.022(2) 0.0203(19) 0.0053(17) -0.0062(18) -0.0010(16)
C22 0.021(2) 0.023(2) 0.0207(19) -0.0002(18) 0.0011(18) -0.0075(17)
C23 0.0121(19) 0.020(2) 0.024(2) -0.0036(17) 0.0010(16) 0.0006(17)
C24 0.019(2) 0.018(2) 0.022(2) 0.0016(17) -0.0021(17) 0.0016(17)
C25 0.018(2) 0.019(2) 0.029(2) 0.0018(18) 0.0013(18) -0.0009(17)
C26 0.031(3) 0.018(2) 0.0194(19) 0.0055(17) 0.0007(19) -0.0014(19)
C27 0.022(2) 0.018(2) 0.023(2) -0.0022(17) 0.0026(17) -0.0047(17)
C28 0.026(2) 0.021(2) 0.024(2) 0.0000(18) 0.0035(18) -0.0045(18)
C29 0.023(2) 0.023(2) 0.025(2) -0.0048(18) -0.0030(18) 0.0030(18)
C30 0.022(2) 0.0190(19) 0.024(2) -0.0023(17) -0.0002(18) -0.0042(18)
C31 0.029(3) 0.035(3) 0.027(2) 0.006(2) 0.0009(19) -0.010(2)
C32 0.027(2) 0.037(3) 0.029(2) 0.003(2) -0.009(2) -0.009(2)
C33 0.023(2) 0.023(2) 0.0181(19) 0.0039(17) -0.0030(17) -0.0036(17)
C34 0.019(2) 0.034(3) 0.025(2) -0.0018(19) -0.0045(18) -0.0054(19)
C35 0.025(2) 0.029(2) 0.0193(19) -0.0024(18) 0.0019(19) -0.0009(18)
C36 0.022(2) 0.0194(19) 0.021(2) 0.0043(16) 0.0011(17) -0.0050(17)
C37 0.019(2) 0.029(2) 0.035(2) -0.005(2) 0.0009(19) -0.0035(19)
C38 0.023(2) 0.027(2) 0.024(2) -0.0014(18) 0.0010(18) 0.0002(19)
C39 0.024(2) 0.018(2) 0.0220(19) 0.0019(17) -0.0050(17) -0.0001(17)
C40 0.021(2) 0.031(2) 0.028(2) -0.0012(19) 0.0014(19) -0.0041(19)
C41 0.031(2) 0.031(2) 0.026(2) -0.0072(19) 0.008(2) -0.007(2)
C42 0.027(2) 0.025(2) 0.026(2) -0.0043(19) -0.0021(19) -0.0029(19)
C43 0.022(2) 0.019(2) 0.025(2) 0.0017(17) -0.0009(18) -0.0015(18)
C44 0.020(2) 0.025(2) 0.0192(19) 0.0007(18) 0.0023(18) -0.0015(18)
C45 0.034(3) 0.058(4) 0.109(6) 0.017(4) 0.004(4) -0.013(3)
C46 0.057(4) 0.049(3) 0.071(4) -0.017(3) 0.018(3) -0.001(3)
C47 0.105(6) 0.118(7) 0.046(3) -0.005(4) -0.025(4) 0.019(6)
C48 0.062(4) 0.101(6) 0.077(5) -0.033(4) 0.028(4) 0.017(4)
N1 0.0142(16) 0.0197(17) 0.0184(15) -0.0017(13) -0.0026(14) -0.0015(13)
N2 0.0135(16) 0.0213(17) 0.0181(15) -0.0005(13) -0.0001(14) -0.0011(14)
N3 0.0185(17) 0.027(2) 0.0230(17) 0.0020(15) -0.0022(14) -0.0048(15)
N4 0.0183(17) 0.0202(18) 0.0177(15) 0.0013(14) 0.0018(14) -0.0002(14)
N5 0.0144(17) 0.0222(18) 0.0195(16) 0.0025(14) -0.0033(14) -0.0056(14)
N6 0.0237(19) 0.0246(19) 0.0239(18) 0.0013(16) -0.0068(16) -0.0051(16)
N7 0.031(2) 0.081(4) 0.035(2) 0.012(2) 0.004(2) -0.010(3)
N8 0.022(2) 0.035(2) 0.0286(19) 0.0072(17) 0.0019(16) -0.0052(17)
N9 0.039(3) 0.055(3) 0.055(3) 0.028(3) 0.012(2) -0.003(2)
N10 0.0132(17) 0.0286(19) 0.0186(16) 0.0016(15) -0.0033(13) -0.0031(14)
N11 0.069(4) 0.073(4) 0.055(3) -0.001(3) -0.003(3) -0.016(4)
O1 0.0215(16) 0.0420(19) 0.0275(15) -0.0006(14) 0.0049(13) -0.0124(15)
O2 0.0214(15) 0.0481(19) 0.0274(15) -0.0036(14) 0.0000(14) -0.0118(15)
O3 0.0297(17) 0.0270(16) 0.0243(14) -0.0050(13) 0.0038(13) -0.0083(14)
O4 0.0246(17) 0.0352(19) 0.0322(16) -0.0081(15) -0.0029(14) -0.0037(15)
O5 0.050(3) 0.131(4) 0.039(2) -0.016(2) -0.010(2) 0.002(3)

loop_
_atom_type_symbol
_atom_type_description
_atom_type_scat_dispersion_real
_atom_type_scat_dispersion_imag
_atom_type_scat_source
C C 0.0033 0.0016 'International Tables Vol C Tables 4.2.6.8 and 6.1.1.4'
H H 0.0000 0.0000 'International Tables Vol C Tables 4.2.6.8 and 6.1.1.4'
N N 0.0061 0.0033 'International Tables Vol C Tables 4.2.6.8 and 6.1.1.4'
O O 0.0106 0.0060 'International Tables Vol C Tables 4.2.6.8 and 6.1.1.4'
Zn Zn 0.2839 1.4301 'International Tables Vol C Tables 4.2.6.8 and 6.1.1.4'

loop_
_geom_angle_atom_site_label_1
_geom_angle_atom_site_label_2
_geom_angle_atom_site_label_3
_geom_angle
_geom_angle_site_symmetry_1
_geom_angle_site_symmetry_3
O1 ZN1 O3 104.13(14) . 3_746
O1 ZN1 N1 120.43(12) . .
O3 ZN1 N1 116.11(13) 3_746 .
O1 ZN1 N4 98.34(14) . 2_475
O3 ZN1 N4 109.69(13) 3_746 2_475
N1 ZN1 N4 106.50(13) . 2_475
N2 C1 N1 108.8(3) . .
N2 C1 H1 125.6 . .
N1 C1 H1 125.6 . .
N3 C2 N1 114.4(4) . .
N3 C2 H2 122.8 . .
N1 C2 H2 122.8 . .
N4 C3 N5 109.3(4) . .
N4 C3 H3 125.3 . .
N5 C3 H3 125.3 . .
N6 C4 N4 114.8(4) . .
N6 C4 H4 122.6 . .
N4 C4 H4 122.6 . .
N7 C5 N8 111.0(5) . .
N7 C5 H5 124.5 . .
N8 C5 H5 124.5 . .
N9 C6 N7 117.1(5) . .
N9 C6 H6 121.5 . .
N7 C6 H6 121.5 . .
C12 C7 C8 120.2(4) . .
C12 C7 N2 121.5(3) . .
C8 C7 N2 118.4(3) . .
C9 C8 C7 119.5(4) . .
C9 C8 H8 120.3 . .
C7 C8 H8 120.3 . .
C8 C9 C10 120.8(4) . .
C8 C9 H9 119.6 . .
C10 C9 H9 119.6 . .
C11 C10 C9 118.6(4) . .
C11 C10 N10 122.5(4) . .
C9 C10 N10 118.9(3) . .
C12 C11 C10 120.7(4) . .
C12 C11 H11 119.7 . .
C10 C11 H11 119.7 . .
C7 C12 C11 120.2(3) . .
C7 C12 H12 119.9 . .
C11 C12 H12 119.9 . .
C18 C13 C14 121.2(4) . .
C18 C13 N5 119.4(4) . .
C14 C13 N5 119.4(3) . .
C15 C14 C13 119.1(4) . .
C15 C14 H14 120.4 . .
C13 C14 H14 120.4 . .
C14 C15 C16 119.9(4) . .
C14 C15 H15 120.0 . .
C16 C15 H15 120.0 . .
C17 C16 C15 120.3(4) . .
C17 C16 N10 120.4(3) . .
C15 C16 N10 119.2(4) . .
C18 C17 C16 119.7(4) . .
C18 C17 H17 120.2 . .
C16 C17 H17 120.2 . .
C17 C18 C13 119.7(4) . .
C17 C18 H18 120.2 . .
C13 C18 H18 120.2 . .
C20 C19 C24 118.5(4) . .
C20 C19 N10 120.8(4) . .
C24 C19 N10 120.7(4) . .
C21 C20 C19 121.2(4) . .
C21 C20 H20 119.4 . .
C19 C20 H20 119.4 . .
C20 C21 C22 119.3(4) . .
C20 C21 H21 120.3 . .
C22 C21 H21 120.3 . .
C23 C22 C21 120.3(4) . .
C23 C22 N8 119.6(4) . .
C21 C22 N8 120.1(4) . .
C22 C23 C24 120.4(4) . .
C22 C23 H23 119.8 . .
C24 C23 H23 119.8 . .
C23 C24 C19 120.1(4) . .
C23 C24 H24 120.0 . .
C19 C24 H24 120.0 . .
O2 C25 O1 125.6(4) . .
O2 C25 C27 121.4(4) . .
O1 C25 C27 113.0(4) . .
O4 C26 O3 123.7(4) . .
O4 C26 C33 120.3(4) . .
O3 C26 C33 115.9(4) . .
C32 C27 C28 118.2(4) . .
C32 C27 C25 120.4(4) . .
C28 C27 C25 121.3(4) . .
C27 C28 C29 120.8(4) . .
C27 C28 H28 119.6 . .
C29 C28 H28 119.6 . .
C30 C29 C28 120.6(4) . .
C30 C29 H29 119.7 . .
C28 C29 H29 119.7 . .
C31 C30 C29 118.1(4) . .
C31 C30 C43 121.2(4) . .
C29 C30 C43 120.7(4) . .
C32 C31 C30 120.7(4) . .
C32 C31 H31 119.7 . .
C30 C31 H31 119.7 . .
C27 C32 C31 121.6(4) . .
C27 C32 H32 119.2 . .
C31 C32 H32 119.2 . .
C34 C33 C38 118.0(4) . .
C34 C33 C26 120.7(4) . .
C38 C33 C26 121.3(4) . .
C35 C34 C33 121.4(4) . .
C35 C34 H34 119.3 . .
C33 C34 H34 119.3 . .
C34 C35 C36 121.0(4) . .
C34 C35 H35 119.5 . .
C36 C35 H35 119.5 . .
C37 C36 C35 117.3(4) . .
C37 C36 C39 122.1(4) . .
C35 C36 C39 120.7(4) . .
C38 C37 C36 121.8(4) . .
C38 C37 H37 119.1 . .
C36 C37 H37 119.1 . .
C37 C38 C33 120.4(4) . .
C37 C38 H38 119.8 . .
C33 C38 H38 119.8 . .
C40 C39 C44 117.5(4) . .
C40 C39 C36 120.8(4) . .
C44 C39 C36 121.6(4) . .
C41 C40 C39 121.3(4) . .
C41 C40 H40 119.3 . .
C39 C40 H40 119.3 . .
C42 C41 C40 119.8(4) . .
C42 C41 H41 120.1 . .
C40 C41 H41 120.1 . .
C41 C42 C43 120.8(4) . .
C41 C42 H42 119.6 . .
C43 C42 H42 119.6 . .
C42 C43 C44 118.1(4) . .
C42 C43 C30 121.2(4) . .
C44 C43 C30 120.7(4) . .
C43 C44 C39 122.5(4) . .
C43 C44 H44 118.8 . .
C39 C44 H44 118.8 . .
O5 C45 N11 122.2(7) . .
O5 C45 C46 119.9(6) . .
N11 C45 C46 117.8(7) . .
C45 C46 H46A 109.5 . .
C45 C46 H46B 109.5 . .
H46A C46 H46B 109.5 . .
C45 C46 H46C 109.5 . .
H46A C46 H46C 109.5 . .
H46B C46 H46C 109.5 . .
N11 C47 H47A 109.5 . .
N11 C47 H47B 109.5 . .
H47A C47 H47B 109.5 . .
N11 C47 H47C 109.5 . .
H47A C47 H47C 109.5 . .
H47B C47 H47C 109.5 . .
N11 C48 H48A 109.5 . .
N11 C48 H48B 109.5 . .
H48A C48 H48B 109.5 . .
N11 C48 H48C 109.5 . .
H48A C48 H48C 109.5 . .
H48B C48 H48C 109.5 . .
C1 N1 C2 104.1(3) . .
C1 N1 ZN1 126.6(3) . .
C2 N1 ZN1 129.0(3) . .
C1 N2 N3 110.2(3) . .
C1 N2 C7 129.0(3) . .
N3 N2 C7 120.6(3) . .
C2 N3 N2 102.6(3) . .
C3 N4 C4 103.5(3) . .
C3 N4 ZN1 130.0(3) . 2_474
C4 N4 ZN1 126.0(3) . 2_474
C3 N5 N6 111.0(3) . .
C3 N5 C13 129.8(3) . .
N6 N5 C13 118.9(3) . .
C4 N6 N5 101.3(3) . .
C5 N7 C6 101.5(5) . .
C5 N8 N9 109.5(4) . .
C5 N8 C22 128.8(4) . .
N9 N8 C22 121.6(4) . .
C6 N9 N8 100.9(5) . .
C19 N10 C10 121.4(3) . .
C19 N10 C16 117.3(3) . .
C10 N10 C16 117.1(3) . .
C45 N11 C47 123.2(7) . .
C45 N11 C48 118.7(6) . .
C47 N11 C48 118.1(6) . .
C25 O1 ZN1 128.2(3) . .
C26 O3 ZN1 113.0(3) . 3_756

loop_
_geom_bond_atom_site_label_1
_geom_bond_atom_site_label_2
_geom_bond_distance
_geom_bond_site_symmetry_2
ZN1 O1 1.924(3) .
ZN1 O3 1.963(3) 3_746
ZN1 N1 2.000(3) .
ZN1 N4 2.040(3) 2_475
C1 N2 1.332(5) .
C1 N1 1.336(5) .
C1 H1 0.9300 .
C2 N3 1.314(5) .
C2 N1 1.343(5) .
C2 H2 0.9300 .
C3 N4 1.324(5) .
C3 N5 1.332(5) .
C3 H3 0.9300 .
C4 N6 1.314(5) .
C4 N4 1.377(5) .
C4 H4 0.9300 .
C5 N7 1.319(6) .
C5 N8 1.352(6) .
C5 H5 0.9300 .
C6 N9 1.331(7) .
C6 N7 1.342(8) .
C6 H6 0.9300 .
C7 C12 1.379(5) .
C7 C8 1.390(5) .
C7 N2 1.432(5) .
C8 C9 1.386(6) .
C8 H8 0.9300 .
C9 C10 1.397(6) .
C9 H9 0.9300 .
C10 C11 1.390(5) .
C10 N10 1.420(5) .
C11 C12 1.383(6) .
C11 H11 0.9300 .
C12 H12 0.9300 .
C13 C18 1.384(6) .
C13 C14 1.396(6) .
C13 N5 1.433(5) .
C14 C15 1.373(5) .
C14 H14 0.9300 .
C15 C16 1.397(5) .
C15 H15 0.9300 .
C16 C17 1.395(6) .
C16 N10 1.439(5) .
C17 C18 1.373(6) .
C17 H17 0.9300 .
C18 H18 0.9300 .
C19 C20 1.394(5) .
C19 C24 1.400(6) .
C19 N10 1.411(5) .
C20 C21 1.378(6) .
C20 H20 0.9300 .
C21 C22 1.387(6) .
C21 H21 0.9300 .
C22 C23 1.377(6) .
C22 N8 1.414(5) .
C23 C24 1.381(6) .
C23 H23 0.9300 .
C24 H24 0.9300 .
C25 O2 1.208(5) .
C25 O1 1.289(5) .
C25 C27 1.520(6) .
C26 O4 1.240(5) .
C26 O3 1.290(5) .
C26 C33 1.505(6) .
C27 C32 1.378(6) .
C27 C28 1.383(6) .
C28 C29 1.400(6) .
C28 H28 0.9300 .
C29 C30 1.393(6) .
C29 H29 0.9300 .
C30 C31 1.389(6) .
C30 C43 1.494(6) .
C31 C32 1.386(6) .
C31 H31 0.9300 .
C32 H32 0.9300 .
C33 C34 1.397(6) .
C33 C38 1.403(6) .
C34 C35 1.380(6) .
C34 H34 0.9300 .
C35 C36 1.411(6) .
C35 H35 0.9300 .
C36 C37 1.397(6) .
C36 C39 1.492(5) .
C37 C38 1.389(6) .
C37 H37 0.9300 .
C38 H38 0.9300 .
C39 C40 1.388(6) .
C39 C44 1.399(6) .
C40 C41 1.387(6) .
C40 H40 0.9300 .
C41 C42 1.386(7) .
C41 H41 0.9300 .
C42 C43 1.389(6) .
C42 H42 0.9300 .
C43 C44 1.390(6) .
C44 H44 0.9300 .
C45 O5 1.277(8) .
C45 N11 1.285(8) .
C45 C46 1.546(9) .
C46 H46A 0.9600 .
C46 H46B 0.9600 .
C46 H46C 0.9600 .
C47 N11 1.443(7) .
C47 H47A 0.9600 .
C47 H47B 0.9600 .
C47 H47C 0.9600 .
C48 N11 1.461(8) .
C48 H48A 0.9600 .
C48 H48B 0.9600 .
C48 H48C 0.9600 .
N2 N3 1.367(4) .
N4 ZN1 2.040(3) 2_474
N5 N6 1.383(5) .
N8 N9 1.357(5) .
O3 ZN1 1.963(3) 3_756

loop_
_geom_torsion_atom_site_label_1
_geom_torsion_atom_site_label_2
_geom_torsion_atom_site_label_3
_geom_torsion_atom_site_label_4
_geom_torsion
_geom_torsion_site_symmetry_4
C12 C7 C8 C9 1.6(6) .
N2 C7 C8 C9 -178.1(4) .
C7 C8 C9 C10 0.4(6) .
C8 C9 C10 C11 -2.4(6) .
C8 C9 C10 N10 175.6(4) .
C9 C10 C11 C12 2.5(6) .
N10 C10 C11 C12 -175.5(4) .
C8 C7 C12 C11 -1.6(6) .
N2 C7 C12 C11 178.1(4) .
C10 C11 C12 C7 -0.5(6) .
C18 C13 C14 C15 3.1(6) .
N5 C13 C14 C15 -174.6(3) .
C13 C14 C15 C16 -1.7(6) .
C14 C15 C16 C17 -1.2(6) .
C14 C15 C16 N10 175.7(3) .
C15 C16 C17 C18 2.8(6) .
N10 C16 C17 C18 -174.1(4) .
C16 C17 C18 C13 -1.5(6) .
C14 C13 C18 C17 -1.5(6) .
N5 C13 C18 C17 176.2(4) .
C24 C19 C20 C21 -4.1(6) .
N10 C19 C20 C21 176.1(4) .
C19 C20 C21 C22 2.3(6) .
C20 C21 C22 C23 1.4(6) .
C20 C21 C22 N8 -178.7(4) .
C21 C22 C23 C24 -3.2(6) .
N8 C22 C23 C24 176.8(4) .
C22 C23 C24 C19 1.4(6) .
C20 C19 C24 C23 2.3(6) .
N10 C19 C24 C23 -178.0(4) .
O2 C25 C27 C32 20.9(6) .
O1 C25 C27 C32 -161.1(4) .
O2 C25 C27 C28 -155.4(4) .
O1 C25 C27 C28 22.5(6) .
C32 C27 C28 C29 1.9(6) .
C25 C27 C28 C29 178.3(4) .
C27 C28 C29 C30 -0.6(6) .
C28 C29 C30 C31 -1.4(6) .
C28 C29 C30 C43 178.3(4) .
C29 C30 C31 C32 2.0(7) .
C43 C30 C31 C32 -177.7(4) .
C28 C27 C32 C31 -1.2(7) .
C25 C27 C32 C31 -177.7(4) .
C30 C31 C32 C27 -0.7(7) .
O4 C26 C33 C34 5.4(6) .
O3 C26 C33 C34 -176.3(4) .
O4 C26 C33 C38 -176.0(4) .
O3 C26 C33 C38 2.3(6) .
C38 C33 C34 C35 2.7(6) .
C26 C33 C34 C35 -178.7(4) .
C33 C34 C35 C36 0.7(6) .
C34 C35 C36 C37 -2.7(6) .
C34 C35 C36 C39 175.1(4) .
C35 C36 C37 C38 1.4(6) .
C39 C36 C37 C38 -176.4(4) .
C36 C37 C38 C33 1.9(7) .
C34 C33 C38 C37 -3.9(6) .
C26 C33 C38 C37 177.4(4) .
C37 C36 C39 C40 151.7(4) .
C35 C36 C39 C40 -26.0(6) .
C37 C36 C39 C44 -23.6(6) .
C35 C36 C39 C44 158.6(4) .
C44 C39 C40 C41 1.3(6) .
C36 C39 C40 C41 -174.3(4) .
C39 C40 C41 C42 -1.0(7) .
C40 C41 C42 C43 0.9(7) .
C41 C42 C43 C44 -0.9(6) .
C41 C42 C43 C30 178.9(4) .
C31 C30 C43 C42 -42.6(6) .
C29 C30 C43 C42 137.7(4) .
C31 C30 C43 C44 137.2(4) .
C29 C30 C43 C44 -42.4(6) .
C42 C43 C44 C39 1.2(6) .
C30 C43 C44 C39 -178.7(4) .
C40 C39 C44 C43 -1.4(6) .
C36 C39 C44 C43 174.2(4) .
N2 C1 N1 C2 0.2(4) .
N2 C1 N1 ZN1 -174.0(2) .
N3 C2 N1 C1 -0.5(5) .
N3 C2 N1 ZN1 173.6(3) .
N1 C1 N2 N3 0.1(4) .
N1 C1 N2 C7 174.8(3) .
C12 C7 N2 C1 29.7(6) .
C8 C7 N2 C1 -150.7(4) .
C12 C7 N2 N3 -156.1(4) .
C8 C7 N2 N3 23.6(5) .
N1 C2 N3 N2 0.6(5) .
C1 N2 N3 C2 -0.4(4) .
C7 N2 N3 C2 -175.6(3) .
N5 C3 N4 C4 -0.3(4) .
N5 C3 N4 ZN1 171.4(3) 2_474
N6 C4 N4 C3 0.3(5) .
N6 C4 N4 ZN1 -171.9(3) 2_474
N4 C3 N5 N6 0.2(5) .
N4 C3 N5 C13 -173.9(4) .
C18 C13 N5 C3 16.1(6) .
C14 C13 N5 C3 -166.1(4) .
C18 C13 N5 N6 -157.6(4) .
C14 C13 N5 N6 20.2(5) .
N4 C4 N6 N5 -0.1(5) .
C3 N5 N6 C4 -0.1(4) .
C13 N5 N6 C4 174.8(3) .
N8 C5 N7 C6 -0.4(6) .
N9 C6 N7 C5 1.1(7) .
N7 C5 N8 N9 -0.3(6) .
N7 C5 N8 C22 -177.2(4) .
C23 C22 N8 C5 -37.6(6) .
C21 C22 N8 C5 142.5(5) .
C23 C22 N8 N9 145.9(4) .
C21 C22 N8 N9 -34.1(6) .
N7 C6 N9 N8 -1.2(7) .
C5 N8 N9 C6 0.9(6) .
C22 N8 N9 C6 178.0(4) .
C20 C19 N10 C10 -48.0(5) .
C24 C19 N10 C10 132.3(4) .
C20 C19 N10 C16 155.7(4) .
C24 C19 N10 C16 -24.0(5) .
C11 C10 N10 C19 -22.0(6) .
C9 C10 N10 C19 160.0(4) .
C11 C10 N10 C16 134.4(4) .
C9 C10 N10 C16 -43.6(5) .
C17 C16 N10 C19 114.8(4) .
C15 C16 N10 C19 -62.2(5) .
C17 C16 N10 C10 -42.6(5) .
C15 C16 N10 C10 140.5(4) .
O5 C45 N11 C47 179.4(7) .
C46 C45 N11 C47 -0.9(9) .
O5 C45 N11 C48 2.4(10) .
C46 C45 N11 C48 -177.9(6) .
O2 C25 O1 ZN1 4.0(7) .
C27 C25 O1 ZN1 -173.9(3) .
O4 C26 O3 ZN1 8.0(5) 3_756
C33 C26 O3 ZN1 -170.2(3) 3_756
